data_4334511
loop_
_publ_author_name
'Nikolaos C. Anastasiadis'
'Carlos M. Granadeiro'
'Nikolaos Klouras'
'Lu\'is Cunha-Silva'
'Catherine P. Raptopoulou'
'Vassilis Psycharis'
'Vlasoula Bekiari'
'Salete S. Balula'
'Albert Escuer'
'Spyros P. Perlepes'

_publ_section_title
;
 Dinuclear Lanthanide(III) Complexes by Metal-Ion-Assisted Hydration of
 Di-2-pyridyl Ketone Azine
;
_journal_name_full 'Inorganic Chemistry'
_journal_page_first 4145
_journal_page_last 4147
_journal_paper_doi 10.1021/ic400185e
_journal_volume 52
_journal_year 2013
_chemical_formula_sum 'C47 H38.9 N17.5 Nd2 O14.2'
_chemical_formula_weight 1364.54
_chemical_name_systematic
;
 ?
;
_space_group_IT_number 15
_symmetry_cell_setting monoclinic
_symmetry_space_group_name_Hall '-C 2yc'
_symmetry_space_group_name_H-M 'C 1 2/c 1'
_atom_sites_solution_hydrogens geom
_atom_sites_solution_primary direct
_atom_sites_solution_secondary difmap
_audit_creation_method SHELXL-97
_cell_angle_alpha 90.00
_cell_angle_beta 103.9560(10)
_cell_angle_gamma 90.00
_cell_formula_units_Z 8
_cell_length_a 45.7579(8)
_cell_length_b 14.8658(3)
_cell_length_c 17.4000(3)
_cell_measurement_reflns_used 40287
_cell_measurement_temperature 160(2)
_cell_measurement_theta_max 72.05
_cell_measurement_theta_min 6.50
_cell_volume 11486.6(4)
_computing_cell_refinement 'CrystalClear, Rigaku MSC, 2005'
_computing_data_collection 'CrystalClear, Rigaku MSC, 2005'
_computing_data_reduction 'CrystalClear, Rigaku MSC, 2005'
_computing_structure_refinement 'SHELXL-97 (Sheldrick, 1997)'
_computing_structure_solution 'SHELXS-97 (Sheldrick, 1997)'
_diffrn_ambient_temperature 160(2)
_diffrn_measured_fraction_theta_full 0.993
_diffrn_measured_fraction_theta_max 0.993
_diffrn_measurement_device_type 'Rigaku R-AXIS SPIDER IPDS'
_diffrn_measurement_method '\q scans'
_diffrn_radiation_monochromator graphite
_diffrn_radiation_source 'fine-focus sealed tube'
_diffrn_radiation_type CuK\a
_diffrn_radiation_wavelength 1.54178
_diffrn_reflns_av_R_equivalents 0.0633
_diffrn_reflns_av_sigmaI/netI 0.0550
_diffrn_reflns_limit_h_max 53
_diffrn_reflns_limit_h_min -53
_diffrn_reflns_limit_k_max 17
_diffrn_reflns_limit_k_min -16
_diffrn_reflns_limit_l_max 20
_diffrn_reflns_limit_l_min -20
_diffrn_reflns_number 42422
_diffrn_reflns_theta_full 65.00
_diffrn_reflns_theta_max 65.00
_diffrn_reflns_theta_min 6.51
_exptl_absorpt_coefficient_mu 14.291
_exptl_absorpt_correction_T_max 1.000
_exptl_absorpt_correction_T_min 0.309
_exptl_absorpt_correction_type numerical
_exptl_absorpt_process_details 'CrystalClear, Rigaku MSC, 2005'
_exptl_crystal_colour yellow
_exptl_crystal_density_diffrn 1.578
_exptl_crystal_description parallelepiped
_exptl_crystal_F_000 5416
_exptl_crystal_size_max 0.23
_exptl_crystal_size_mid 0.17
_exptl_crystal_size_min 0.16
_refine_diff_density_max 1.341
_refine_diff_density_min -2.041
_refine_diff_density_rms 0.133
_refine_ls_extinction_method none
_refine_ls_goodness_of_fit_ref 1.033
_refine_ls_hydrogen_treatment refall
_refine_ls_matrix_type full
_refine_ls_number_parameters 756
_refine_ls_number_reflns 9725
_refine_ls_number_restraints 0
_refine_ls_restrained_S_all 1.033
_refine_ls_R_factor_all 0.0578
_refine_ls_R_factor_gt 0.0544
_refine_ls_shift/su_max 0.001
_refine_ls_shift/su_mean 0.000
_refine_ls_structure_factor_coef Fsqd
_refine_ls_weighting_details 'calc w=1/[\s^2^(Fo^2^)+(0.0851P)^2^+68.1654P] where P=(Fo^2^+2Fc^2^)/3'
_refine_ls_weighting_scheme calc
_refine_ls_wR_factor_gt 0.1438
_refine_ls_wR_factor_ref 0.1472
_reflns_number_gt 8956
_reflns_number_total 9725
_reflns_threshold_expression >2sigma(I)
_cod_data_source_file ic400185e_si_002_1.cif
_cod_data_source_block compound2
_cod_original_formula_sum 'C47 H38.90 N17.50 Nd2 O14.20'
_cod_database_code 4334511

loop_
_symmetry_equiv_pos_as_xyz
'x, y, z'
'-x, y, -z+1/2'
'x+1/2, y+1/2, z'
'-x+1/2, y+1/2, -z+1/2'
'-x, -y, -z'
'x, -y, z-1/2'
'-x+1/2, -y+1/2, -z'
'x+1/2, -y+1/2, z-1/2'

loop_
_atom_site_label
_atom_site_type_symbol
_atom_site_fract_x
_atom_site_fract_y
_atom_site_fract_z
_atom_site_U_iso_or_equiv
_atom_site_adp_type
_atom_site_occupancy
_atom_site_symmetry_multiplicity
_atom_site_calc_flag
_atom_site_refinement_flags
Nd1 Nd 0.091086(7) 0.19379(2) 0.260055(18) 0.02557(12) Uani 1 1 d .
Nd2 Nd 0.142909(7) 0.32578(2) 0.442070(19) 0.02922(12) Uani 1 1 d .
O1 O 0.10909(8) 0.3370(3) 0.3129(2) 0.0250(8) Uani 1 1 d .
N1 N 0.14634(11) 0.4529(4) 0.5519(3) 0.0400(13) Uani 1 1 d .
N2 N 0.08728(19) 0.6572(5) 0.3675(5) 0.076(2) Uani 1 1 d .
N3 N 0.11502(10) 0.4824(3) 0.4046(3) 0.0310(11) Uani 1 1 d .
N4 N 0.10230(10) 0.4908(3) 0.3248(3) 0.0329(11) Uani 1 1 d .
H4N H 0.1024 0.5407 0.2977 0.039 Uiso 1 1 calc R
N5 N 0.07501(11) 0.3359(3) 0.1646(3) 0.0275(10) Uani 1 1 d .
N6 N 0.05250(10) 0.2977(3) 0.3153(3) 0.0303(11) Uani 1 1 d .
C1 C 0.15773(16) 0.4313(6) 0.6289(4) 0.0511(19) Uani 1 1 d .
H1 H 0.1665 0.3734 0.6407 0.061 Uiso 1 1 calc R
C2 C 0.15742(17) 0.4881(6) 0.6911(5) 0.057(2) Uani 1 1 d .
H2 H 0.1651 0.4695 0.7444 0.068 Uiso 1 1 calc R
C3 C 0.14561(16) 0.5729(5) 0.6733(5) 0.0517(19) Uani 1 1 d .
H3 H 0.1449 0.6142 0.7145 0.062 Uiso 1 1 calc R
C4 C 0.13458(16) 0.5978(5) 0.5936(4) 0.0509(18) Uani 1 1 d .
H4 H 0.1267 0.6564 0.5803 0.061 Uiso 1 1 calc R
C5 C 0.13536(14) 0.5355(5) 0.5343(4) 0.0432(16) Uani 1 1 d .
C6 C 0.12085(14) 0.5526(4) 0.4491(4) 0.0383(15) Uani 1 1 d .
C7 C 0.11406(18) 0.6468(5) 0.4194(5) 0.0520(19) Uani 1 1 d .
C8 C 0.1325(2) 0.7173(6) 0.4469(6) 0.072(3) Uani 1 1 d .
H8 H 0.1506 0.7088 0.4866 0.086 Uiso 1 1 calc R
C9 C 0.1243(3) 0.8023(7) 0.4157(8) 0.101(4) Uani 1 1 d .
H9 H 0.1373 0.8526 0.4304 0.121 Uiso 1 1 calc R
C10 C 0.0960(4) 0.8111(6) 0.3614(8) 0.108(5) Uani 1 1 d .
H10 H 0.0890 0.8685 0.3408 0.130 Uiso 1 1 calc R
C11 C 0.0801(3) 0.7408(7) 0.3403(7) 0.100(4) Uani 1 1 d .
H11 H 0.0615 0.7483 0.3022 0.120 Uiso 1 1 calc R
C12 C 0.08859(13) 0.4072(4) 0.2906(4) 0.0281(12) Uani 1 1 d .
C13 C 0.07884(12) 0.4157(4) 0.2013(3) 0.0277(12) Uani 1 1 d .
C14 C 0.07224(15) 0.4965(5) 0.1594(4) 0.0413(15) Uani 1 1 d .
H14 H 0.0749 0.5524 0.1867 0.050 Uiso 1 1 calc R
C15 C 0.06187(15) 0.4944(5) 0.0786(4) 0.0445(16) Uani 1 1 d .
H15 H 0.0578 0.5488 0.0493 0.053 Uiso 1 1 calc R
C16 C 0.05739(15) 0.4125(5) 0.0403(4) 0.0413(15) Uani 1 1 d .
H16 H 0.0500 0.4093 -0.0155 0.050 Uiso 1 1 calc R
C17 C 0.06401(14) 0.3353(4) 0.0853(4) 0.0342(14) Uani 1 1 d .
H17 H 0.0607 0.2788 0.0591 0.041 Uiso 1 1 calc R
C18 C 0.05999(12) 0.3853(4) 0.3194(3) 0.0287(12) Uani 1 1 d .
C19 C 0.04241(13) 0.4519(4) 0.3431(4) 0.0343(14) Uani 1 1 d .
H19 H 0.0480 0.5135 0.3435 0.041 Uiso 1 1 calc R
C20 C 0.01666(14) 0.4262(5) 0.3660(4) 0.0417(16) Uani 1 1 d .
H20 H 0.0045 0.4694 0.3837 0.050 Uiso 1 1 calc R
C21 C 0.00903(14) 0.3351(5) 0.3623(4) 0.0425(16) Uani 1 1 d .
H21 H -0.0085 0.3154 0.3774 0.051 Uiso 1 1 calc R
C22 C 0.02725(12) 0.2744(5) 0.3367(4) 0.0369(14) Uani 1 1 d .
H22 H 0.0217 0.2127 0.3341 0.044 Uiso 1 1 calc R
O2 O 0.12773(10) 0.1852(2) 0.3812(3) 0.0336(10) Uani 1 1 d .
N7 N 0.20075(11) 0.3379(4) 0.5368(3) 0.0405(13) Uani 1 1 d .
N8 N 0.20443(14) 0.0181(5) 0.5792(4) 0.0618(19) Uani 1 1 d .
N9 N 0.17428(12) 0.1770(3) 0.4993(3) 0.0333(12) Uani 1 1 d .
N10 N 0.15640(12) 0.1030(4) 0.4876(4) 0.0475(15) Uani 1 1 d .
H10N H 0.1586 0.0590 0.5223 0.057 Uiso 1 1 calc R
N11 N 0.08006(11) 0.0837(4) 0.3704(3) 0.0350(12) Uani 1 1 d .
N12 N 0.12482(11) 0.0451(3) 0.2797(3) 0.0318(11) Uani 1 1 d .
C23 C 0.21601(15) 0.4154(5) 0.5417(4) 0.0476(17) Uani 1 1 d .
H23 H 0.2049 0.4688 0.5246 0.057 Uiso 1 1 calc R
C24 C 0.24704(15) 0.4226(5) 0.5704(4) 0.0470(18) Uani 1 1 d .
H24 H 0.2571 0.4786 0.5711 0.056 Uiso 1 1 calc R
C25 C 0.26281(15) 0.3440(6) 0.5980(4) 0.0489(18) Uani 1 1 d .
H25 H 0.2840 0.3458 0.6190 0.059 Uiso 1 1 calc R
C26 C 0.24738(14) 0.2637(5) 0.5947(4) 0.0423(16) Uani 1 1 d .
H26 H 0.2579 0.2097 0.6131 0.051 Uiso 1 1 calc R
C27 C 0.21615(13) 0.2623(5) 0.5640(4) 0.0366(14) Uani 1 1 d .
C28 C 0.19881(14) 0.1782(5) 0.5570(4) 0.0372(15) Uani 1 1 d .
C29 C 0.20982(14) 0.1004(6) 0.6099(4) 0.0472(18) Uani 1 1 d .
C30 C 0.22480(16) 0.1145(7) 0.6895(4) 0.058(2) Uani 1 1 d .
H30 H 0.2281 0.1738 0.7101 0.069 Uiso 1 1 calc R
C31 C 0.23443(19) 0.0425(8) 0.7365(5) 0.070(3) Uani 1 1 d .
H31 H 0.2446 0.0510 0.7905 0.084 Uiso 1 1 calc R
C32 C 0.2294(2) -0.0418(8) 0.7063(6) 0.080(3) Uani 1 1 d .
H32 H 0.2365 -0.0929 0.7381 0.096 Uiso 1 1 calc R
C33 C 0.2138(2) -0.0518(7) 0.6281(7) 0.086(3) Uani 1 1 d .
H33 H 0.2095 -0.1110 0.6079 0.103 Uiso 1 1 calc R
C34 C 0.13334(13) 0.1015(4) 0.4136(4) 0.0342(14) Uani 1 1 d .
C35 C 0.10419(13) 0.0625(4) 0.4268(4) 0.0345(14) Uani 1 1 d .
C36 C 0.10240(16) 0.0085(5) 0.4901(4) 0.0498(19) Uani 1 1 d .
H36 H 0.1200 -0.0063 0.5295 0.060 Uiso 1 1 calc R
C37 C 0.07459(18) -0.0236(7) 0.4955(5) 0.072(3) Uani 1 1 d .
H37 H 0.0728 -0.0591 0.5395 0.086 Uiso 1 1 calc R
C38 C 0.04957(18) -0.0036(6) 0.4361(6) 0.069(3) Uani 1 1 d .
H38 H 0.0303 -0.0261 0.4377 0.083 Uiso 1 1 calc R
C39 C 0.05315(14) 0.0498(5) 0.3743(4) 0.0465(17) Uani 1 1 d .
H39 H 0.0360 0.0633 0.3329 0.056 Uiso 1 1 calc R
C40 C 0.14311(13) 0.0394(4) 0.3528(4) 0.0361(14) Uani 1 1 d .
C41 C 0.16742(14) -0.0213(5) 0.3711(5) 0.0468(17) Uani 1 1 d .
H41 H 0.1805 -0.0232 0.4226 0.056 Uiso 1 1 calc R
C42 C 0.17177(18) -0.0781(6) 0.3118(5) 0.059(2) Uani 1 1 d .
H42 H 0.1882 -0.1191 0.3220 0.071 Uiso 1 1 calc R
C43 C 0.15243(19) -0.0750(6) 0.2385(5) 0.060(2) Uani 1 1 d .
H43 H 0.1547 -0.1153 0.1980 0.072 Uiso 1 1 calc R
C44 C 0.12937(16) -0.0122(5) 0.2244(4) 0.0456(16) Uani 1 1 d .
H44 H 0.1162 -0.0096 0.1730 0.055 Uiso 1 1 calc R
N13 N 0.10464(14) 0.2845(4) 0.5541(4) 0.0507(15) Uani 1 1 d .
O3 O 0.09376(10) 0.3224(3) 0.4885(3) 0.0449(12) Uani 1 1 d .
O4 O 0.13143(11) 0.2543(4) 0.5652(3) 0.0510(12) Uani 1 1 d .
O5 O 0.09039(14) 0.2779(5) 0.6057(4) 0.083(2) Uani 1 1 d .
N14 N 0.18851(12) 0.3934(5) 0.3596(3) 0.0441(14) Uani 1 1 d .
O6 O 0.18282(10) 0.3101(3) 0.3609(3) 0.0453(12) Uani 1 1 d .
O7 O 0.20971(11) 0.4213(4) 0.3337(3) 0.0667(17) Uani 1 1 d .
O8 O 0.17198(9) 0.4469(3) 0.3859(3) 0.0422(11) Uani 1 1 d .
N15 N 0.13189(13) 0.1790(3) 0.1489(3) 0.0366(13) Uani 1 1 d .
O9 O 0.14098(10) 0.2170(3) 0.2143(3) 0.0379(10) Uani 1 1 d .
O10 O 0.14878(12) 0.1605(4) 0.1057(3) 0.0559(13) Uani 1 1 d .
O11 O 0.10415(10) 0.1593(3) 0.1278(3) 0.0414(11) Uani 1 1 d .
N16 N 0.03874(11) 0.0860(4) 0.1618(4) 0.0442(14) Uani 1 1 d .
O12 O 0.03697(11) 0.1663(4) 0.1820(4) 0.0623(16) Uani 1 1 d .
O13 O 0.06297(10) 0.0458(3) 0.1903(3) 0.0504(13) Uani 1 1 d .
O14 O 0.01786(12) 0.0492(4) 0.1161(4) 0.088(2) Uani 1 1 d .
N51 N 0.0011(6) 0.689(2) 0.1000(14) 0.147(12) Uani 0.50 1 d P
C51 C 0.0111(5) 0.747(2) 0.0786(13) 0.093(8) Uani 0.50 1 d P
C52 C 0.0251(4) 0.8213(11) 0.0496(11) 0.062(5) Uani 0.50 1 d P
N52 N 0.2100(5) 0.6990(14) 0.2701(16) 0.118(8) Uani 0.50 1 d P
C53 C 0.2119 0.6404 0.4021 0.097(8) Uani 0.50 1 d P
C54 C 0.2103 0.6780 0.3343 0.18(2) Uani 0.50 1 d P
N53 N 0.2087(3) 0.2741(8) 0.1999(6) 0.036(2) Uani 0.50 1 d P
C55 C 0.2129 0.3139 0.1378 0.226(19) Uani 0.50 1 d P
C56 C 0.2118 0.3504 0.0623 0.111(9) Uani 0.50 1 d P
O1W O 0.2414 0.793(3) 0.394(2) 0.105(12) Uiso 0.20 1 d P

loop_
_atom_site_aniso_label
_atom_site_aniso_U_11
_atom_site_aniso_U_22
_atom_site_aniso_U_33
_atom_site_aniso_U_23
_atom_site_aniso_U_13
_atom_site_aniso_U_12
Nd1 0.02140(18) 0.02344(19) 0.02960(19) -0.00055(12) 0.00170(14) -0.00090(11)
Nd2 0.02201(19) 0.0291(2) 0.0334(2) -0.00518(13) 0.00058(14) 0.00084(12)
O1 0.0185(19) 0.023(2) 0.029(2) 0.0012(16) -0.0031(16) 0.0028(15)
N1 0.032(3) 0.042(3) 0.041(3) -0.014(2) 0.001(2) 0.006(2)
N2 0.090(6) 0.048(4) 0.084(5) 0.005(4) 0.008(5) 0.017(4)
N3 0.019(2) 0.029(3) 0.043(3) -0.004(2) 0.003(2) 0.0016(19)
N4 0.031(3) 0.028(3) 0.037(3) 0.004(2) 0.005(2) -0.004(2)
N5 0.029(3) 0.025(3) 0.026(2) -0.002(2) 0.001(2) -0.001(2)
N6 0.022(2) 0.033(3) 0.034(3) -0.002(2) 0.003(2) -0.002(2)
C1 0.041(4) 0.061(5) 0.045(4) -0.013(4) -0.001(3) 0.014(3)
C2 0.051(4) 0.060(5) 0.057(5) -0.015(4) 0.007(4) 0.008(4)
C3 0.046(4) 0.052(5) 0.056(4) -0.017(4) 0.010(3) -0.001(3)
C4 0.050(4) 0.045(4) 0.056(4) -0.014(3) 0.010(4) -0.002(3)
C5 0.030(3) 0.043(4) 0.051(4) -0.012(3) -0.001(3) 0.002(3)
C6 0.031(3) 0.031(3) 0.051(4) -0.009(3) 0.006(3) 0.003(3)
C7 0.055(4) 0.026(4) 0.070(5) -0.008(3) 0.005(4) 0.000(3)
C8 0.090(7) 0.051(5) 0.079(6) -0.007(5) 0.028(5) -0.021(5)
C9 0.147(12) 0.050(6) 0.099(9) 0.000(6) 0.017(9) -0.028(7)
C10 0.170(14) 0.023(5) 0.119(10) 0.005(5) 0.011(10) 0.019(6)
C11 0.139(11) 0.054(6) 0.096(8) 0.009(6) 0.003(7) 0.030(7)
C12 0.028(3) 0.015(3) 0.038(3) 0.001(2) 0.002(2) 0.002(2)
C13 0.022(3) 0.030(3) 0.032(3) 0.000(2) 0.008(2) 0.002(2)
C14 0.043(4) 0.038(4) 0.042(4) 0.007(3) 0.009(3) 0.007(3)
C15 0.050(4) 0.042(4) 0.041(4) 0.008(3) 0.009(3) 0.007(3)
C16 0.042(4) 0.046(4) 0.034(3) 0.010(3) 0.006(3) 0.002(3)
C17 0.037(3) 0.034(3) 0.032(3) -0.001(3) 0.010(3) -0.002(3)
C18 0.022(3) 0.029(3) 0.033(3) 0.002(2) 0.003(2) 0.000(2)
C19 0.026(3) 0.035(4) 0.039(3) -0.006(3) 0.002(3) 0.000(3)
C20 0.028(3) 0.051(4) 0.045(4) -0.011(3) 0.007(3) 0.005(3)
C21 0.022(3) 0.052(4) 0.055(4) -0.011(3) 0.012(3) -0.006(3)
C22 0.024(3) 0.041(4) 0.044(4) -0.001(3) 0.005(3) -0.007(3)
O2 0.037(2) 0.015(2) 0.042(2) -0.0007(16) -0.005(2) 0.0041(16)
N7 0.022(3) 0.049(3) 0.044(3) -0.010(3) -0.004(2) 0.004(2)
N8 0.047(4) 0.058(4) 0.065(4) 0.020(4) -0.016(3) 0.003(3)
N9 0.039(3) 0.028(3) 0.029(3) -0.007(2) 0.001(2) 0.006(2)
N10 0.044(3) 0.032(3) 0.055(4) 0.008(3) -0.010(3) 0.002(3)
N11 0.032(3) 0.036(3) 0.038(3) 0.009(2) 0.010(2) 0.005(2)
N12 0.034(3) 0.020(3) 0.040(3) -0.001(2) 0.007(2) 0.002(2)
C23 0.035(4) 0.051(5) 0.050(4) -0.011(3) -0.003(3) 0.000(3)
C24 0.033(3) 0.064(5) 0.039(4) -0.014(3) 0.000(3) -0.011(3)
C25 0.025(3) 0.077(6) 0.041(4) -0.011(4) 0.000(3) -0.003(3)
C26 0.029(3) 0.055(4) 0.042(4) -0.004(3) 0.007(3) 0.006(3)
C27 0.027(3) 0.049(4) 0.031(3) -0.004(3) 0.002(3) 0.002(3)
C28 0.026(3) 0.045(4) 0.037(3) 0.006(3) 0.000(3) 0.008(3)
C29 0.027(3) 0.067(5) 0.045(4) 0.018(4) 0.003(3) 0.007(3)
C30 0.041(4) 0.089(6) 0.040(4) 0.017(4) 0.005(3) 0.020(4)
C31 0.053(5) 0.104(8) 0.051(5) 0.030(5) 0.008(4) 0.019(5)
C32 0.051(5) 0.103(9) 0.077(6) 0.050(6) -0.004(5) 0.017(5)
C33 0.059(5) 0.070(6) 0.111(8) 0.043(6) -0.014(5) 0.004(5)
C34 0.030(3) 0.022(3) 0.046(4) 0.008(3) 0.000(3) 0.003(2)
C35 0.028(3) 0.034(3) 0.041(3) 0.005(3) 0.007(3) 0.011(3)
C36 0.040(4) 0.059(5) 0.051(4) 0.025(4) 0.012(3) 0.017(3)
C37 0.050(5) 0.092(7) 0.078(6) 0.056(5) 0.026(4) 0.024(5)
C38 0.043(4) 0.079(6) 0.092(6) 0.050(5) 0.029(4) 0.011(4)
C39 0.027(3) 0.048(4) 0.063(4) 0.022(4) 0.007(3) 0.007(3)
C40 0.021(3) 0.030(3) 0.058(4) 0.007(3) 0.010(3) 0.000(2)
C41 0.029(3) 0.048(4) 0.062(4) 0.011(4) 0.009(3) 0.014(3)
C42 0.055(5) 0.054(5) 0.074(6) 0.010(4) 0.028(4) 0.026(4)
C43 0.068(5) 0.053(5) 0.070(5) 0.002(4) 0.037(4) 0.023(4)
C44 0.052(4) 0.041(4) 0.044(4) 0.000(3) 0.012(3) 0.005(3)
N13 0.044(3) 0.055(4) 0.055(4) 0.007(3) 0.016(3) 0.000(3)
O3 0.033(2) 0.055(3) 0.045(3) 0.002(2) 0.006(2) 0.001(2)
O4 0.046(3) 0.056(3) 0.052(3) 0.012(2) 0.013(2) 0.009(2)
O5 0.065(4) 0.118(6) 0.078(4) 0.031(4) 0.041(3) 0.011(4)
N14 0.027(3) 0.062(4) 0.042(3) 0.008(3) 0.006(2) 0.007(3)
O6 0.027(2) 0.054(3) 0.054(3) -0.011(2) 0.008(2) 0.006(2)
O7 0.034(3) 0.093(5) 0.080(4) 0.032(3) 0.027(3) 0.010(3)
O8 0.030(2) 0.045(3) 0.050(3) 0.003(2) 0.008(2) 0.001(2)
N15 0.042(3) 0.029(3) 0.041(3) 0.004(2) 0.015(3) 0.005(2)
O9 0.038(2) 0.038(3) 0.038(2) -0.005(2) 0.010(2) -0.006(2)
O10 0.059(3) 0.054(3) 0.062(3) -0.002(3) 0.030(3) 0.005(3)
O11 0.041(3) 0.046(3) 0.033(2) -0.009(2) 0.001(2) 0.001(2)
N16 0.023(3) 0.049(4) 0.058(4) -0.020(3) 0.004(2) -0.014(2)
O12 0.030(3) 0.050(3) 0.094(4) -0.026(3) -0.010(3) 0.001(2)
O13 0.037(3) 0.033(3) 0.073(3) -0.011(2) -0.002(2) -0.002(2)
O14 0.040(3) 0.074(4) 0.129(6) -0.049(4) -0.021(3) -0.006(3)
N51 0.13(2) 0.22(3) 0.095(17) -0.058(17) 0.031(15) -0.09(2)
C51 0.062(12) 0.14(2) 0.073(13) -0.046(15) 0.019(10) -0.041(14)
C52 0.066(11) 0.050(10) 0.069(11) 0.007(8) 0.015(9) 0.018(8)
N52 0.110(17) 0.082(15) 0.16(2) 0.006(14) 0.032(16) 0.000(12)
C53 0.093(15) 0.077(15) 0.14(2) -0.043(14) 0.060(15) -0.050(13)
C54 0.17(3) 0.15(3) 0.27(5) 0.11(3) 0.17(4) 0.10(2)
N53 0.030(5) 0.032(6) 0.040(6) -0.015(5) -0.002(5) 0.008(5)
C55 0.13(3) 0.13(3) 0.344 -0.16(3) -0.09(4) 0.07(3)
C56 0.15(2) 0.12(2) 0.067(14) 0.045(14) 0.022(15) 0.009(18)

loop_
_atom_type_symbol
_atom_type_description
_atom_type_scat_dispersion_real
_atom_type_scat_dispersion_imag
_atom_type_scat_source
C C 0.0181 0.0091 'International Tables Vol C Tables 4.2.6.8 and 6.1.1.4'
H H 0.0000 0.0000 'International Tables Vol C Tables 4.2.6.8 and 6.1.1.4'
N N 0.0311 0.0180 'International Tables Vol C Tables 4.2.6.8 and 6.1.1.4'
O O 0.0492 0.0322 'International Tables Vol C Tables 4.2.6.8 and 6.1.1.4'
Nd Nd -3.1807 10.9079 'International Tables Vol C Tables 4.2.6.8 and 6.1.1.4'

loop_
_geom_angle_atom_site_label_1
_geom_angle_atom_site_label_2
_geom_angle_atom_site_label_3
_geom_angle
O2 Nd1 O1 66.34(12)
O2 Nd1 O12 148.85(19)
O1 Nd1 O12 123.24(14)
O2 Nd1 O11 121.44(15)
O1 Nd1 O11 113.00(14)
O12 Nd1 O11 84.06(17)
O2 Nd1 O9 78.15(15)
O1 Nd1 O9 75.75(13)
O12 Nd1 O9 131.65(18)
O11 Nd1 O9 49.00(14)
O2 Nd1 N11 62.61(15)
O1 Nd1 N11 112.23(15)
O12 Nd1 N11 87.56(19)
O11 Nd1 N11 130.54(16)
O9 Nd1 N11 129.19(15)
O2 Nd1 N12 64.94(14)
O1 Nd1 N12 123.64(13)
O12 Nd1 N12 113.09(16)
O11 Nd1 N12 72.37(15)
O9 Nd1 N12 68.19(14)
N11 Nd1 N12 66.61(15)
O2 Nd1 N5 128.77(13)
O1 Nd1 N5 63.43(13)
O12 Nd1 N5 73.15(17)
O11 Nd1 N5 71.94(15)
O9 Nd1 N5 80.59(14)
N11 Nd1 N5 149.38(15)
N12 Nd1 N5 142.78(15)
O2 Nd1 O13 121.28(14)
O1 Nd1 O13 171.24(13)
O12 Nd1 O13 48.04(15)
O11 Nd1 O13 67.73(16)
O9 Nd1 O13 109.20(14)
N11 Nd1 O13 70.66(17)
N12 Nd1 O13 65.11(15)
N5 Nd1 O13 109.64(15)
O2 Nd1 N6 95.61(15)
O1 Nd1 N6 62.96(13)
O12 Nd1 N6 69.30(16)
O11 Nd1 N6 138.59(15)
O9 Nd1 N6 136.77(14)
N11 Nd1 N6 80.81(15)
N12 Nd1 N6 146.91(15)
N5 Nd1 N6 70.31(15)
O13 Nd1 N6 110.33(15)
O2 Nd1 N15 98.81(16)
O1 Nd1 N15 95.93(14)
O12 Nd1 N15 108.62(18)
O11 Nd1 N15 24.74(14)
O9 Nd1 N15 24.46(14)
N11 Nd1 N15 132.45(15)
N12 Nd1 N15 65.91(14)
N5 Nd1 N15 77.24(14)
O13 Nd1 N15 87.33(15)
N6 Nd1 N15 146.66(14)
O2 Nd1 Nd2 32.65(9)
O1 Nd1 Nd2 33.92(9)
O12 Nd1 Nd2 144.72(13)
O11 Nd1 Nd2 126.05(10)
O9 Nd1 Nd2 77.35(9)
N11 Nd1 Nd2 84.81(12)
N12 Nd1 Nd2 95.21(11)
N5 Nd1 Nd2 97.24(10)
O13 Nd1 Nd2 152.96(11)
N6 Nd1 Nd2 75.49(10)
N15 Nd1 Nd2 101.81(11)
O2 Nd2 O1 65.84(13)
O2 Nd2 O4 84.87(16)
O1 Nd2 O4 126.53(14)
O2 Nd2 O3 86.49(15)
O1 Nd2 O3 83.11(14)
O4 Nd2 O3 49.89(15)
O2 Nd2 O8 124.83(15)
O1 Nd2 O8 82.61(13)
O4 Nd2 O8 147.18(16)
O3 Nd2 O8 134.98(15)
O2 Nd2 O6 81.10(16)
O1 Nd2 O6 82.85(14)
O4 Nd2 O6 137.58(16)
O3 Nd2 O6 164.16(16)
O8 Nd2 O6 49.73(15)
O2 Nd2 N3 126.21(14)
O1 Nd2 N3 63.13(14)
O4 Nd2 N3 112.71(15)
O3 Nd2 N3 71.89(15)
O8 Nd2 N3 63.55(14)
O6 Nd2 N3 107.85(16)
O2 Nd2 N1 154.94(17)
O1 Nd2 N1 122.25(14)
O4 Nd2 N1 71.48(18)
O3 Nd2 N1 72.11(16)
O8 Nd2 N1 80.18(16)
O6 Nd2 N1 122.05(16)
N3 Nd2 N1 59.80(16)
O2 Nd2 N9 60.91(14)
O1 Nd2 N9 124.57(14)
O4 Nd2 N9 63.11(16)
O3 Nd2 N9 107.27(16)
O8 Nd2 N9 115.97(15)
O6 Nd2 N9 75.12(16)
N3 Nd2 N9 172.29(15)
N1 Nd2 N9 112.53(16)
O2 Nd2 N7 117.33(15)
O1 Nd2 N7 149.23(16)
O4 Nd2 N7 83.57(17)
O3 Nd2 N7 126.79(16)
O8 Nd2 N7 70.87(16)
O6 Nd2 N7 68.26(16)
N3 Nd2 N7 115.00(16)
N1 Nd2 N7 69.14(16)
N9 Nd2 N7 59.01(16)
O2 Nd2 N14 104.25(17)
O1 Nd2 N14 83.93(14)
O4 Nd2 N14 148.59(15)
O3 Nd2 N14 157.99(16)
O8 Nd2 N14 24.84(15)
O6 Nd2 N14 25.04(15)
N3 Nd2 N14 86.38(16)
N1 Nd2 N14 100.34(18)
N9 Nd2 N14 94.73(16)
N7 Nd2 N14 65.44(16)
O2 Nd2 N13 87.47(17)
O1 Nd2 N13 106.14(15)
O4 Nd2 N13 25.17(15)
O3 Nd2 N13 24.91(15)
O8 Nd2 N13 146.40(17)
O6 Nd2 N13 161.13(17)
N3 Nd2 N13 91.02(16)
N1 Nd2 N13 67.62(18)
N9 Nd2 N13 86.21(17)
N7 Nd2 N13 104.59(17)
N14 Nd2 N13 167.11(17)
C12 O1 Nd1 114.5(3)
C12 O1 Nd2 123.3(3)
Nd1 O1 Nd2 112.49(15)
C5 N1 C1 118.6(6)
C5 N1 Nd2 122.3(4)
C1 N1 Nd2 118.9(5)
C11 N2 C7 116.7(9)
C6 N3 N4 120.6(5)
C6 N3 Nd2 123.0(4)
N4 N3 Nd2 112.8(3)
N3 N4 C12 111.8(5)
N3 N4 H4N 124.1
C12 N4 H4N 124.1
C13 N5 C17 117.8(5)
C13 N5 Nd1 114.8(4)
C17 N5 Nd1 127.4(4)
C22 N6 C18 117.5(5)
C22 N6 Nd1 129.3(4)
C18 N6 Nd1 113.2(4)
N1 C1 C2 124.0(7)
N1 C1 H1 118.0
C2 C1 H1 118.0
C1 C2 C3 117.6(8)
C1 C2 H2 121.2
C3 C2 H2 121.2
C2 C3 C4 119.4(7)
C2 C3 H3 120.3
C4 C3 H3 120.3
C5 C4 C3 119.2(7)
C5 C4 H4 120.4
C3 C4 H4 120.4
N1 C5 C4 121.2(7)
N1 C5 C6 116.0(6)
C4 C5 C6 122.5(6)
N3 C6 C5 115.9(6)
N3 C6 C7 123.6(6)
C5 C6 C7 120.5(6)
N2 C7 C8 122.4(8)
N2 C7 C6 114.7(6)
C8 C7 C6 122.7(8)
C7 C8 C9 118.6(10)
C7 C8 H8 120.7
C9 C8 H8 120.7
C8 C9 C10 117.5(10)
C8 C9 H9 121.2
C10 C9 H9 121.2
C11 C10 C9 118.9(10)
C11 C10 H10 120.5
C9 C10 H10 120.5
C10 C11 N2 125.6(12)
C10 C11 H11 117.2
N2 C11 H11 117.2
O1 C12 N4 109.3(4)
O1 C12 C13 111.1(5)
N4 C12 C13 109.9(5)
O1 C12 C18 108.5(4)
N4 C12 C18 111.4(5)
C13 C12 C18 106.7(4)
N5 C13 C14 121.7(5)
N5 C13 C12 112.8(5)
C14 C13 C12 125.4(5)
C15 C14 C13 119.5(6)
C15 C14 H14 120.2
C13 C14 H14 120.2
C14 C15 C16 119.3(6)
C14 C15 H15 120.3
C16 C15 H15 120.3
C15 C16 C17 118.2(6)
C15 C16 H16 120.9
C17 C16 H16 120.9
N5 C17 C16 123.4(6)
N5 C17 H17 118.3
C16 C17 H17 118.3
N6 C18 C19 122.9(5)
N6 C18 C12 114.4(5)
C19 C18 C12 122.5(5)
C20 C19 C18 118.6(6)
C20 C19 H19 120.7
C18 C19 H19 120.7
C19 C20 C21 118.4(6)
C19 C20 H20 120.8
C21 C20 H20 120.8
C22 C21 C20 119.2(6)
C22 C21 H21 120.4
C20 C21 H21 120.4
N6 C22 C21 123.4(6)
N6 C22 H22 118.3
C21 C22 H22 118.3
C34 O2 Nd1 116.1(4)
C34 O2 Nd2 127.9(4)
Nd1 O2 Nd2 114.86(15)
C23 N7 C27 118.3(6)
C23 N7 Nd2 120.2(4)
C27 N7 Nd2 119.9(4)
C29 N8 C33 117.1(8)
C28 N9 N10 120.0(5)
C28 N9 Nd2 123.5(4)
N10 N9 Nd2 111.2(4)
N9 N10 C34 115.4(5)
N9 N10 H10N 122.3
C34 N10 H10N 122.3
C35 N11 C39 118.8(5)
C35 N11 Nd1 114.3(4)
C39 N11 Nd1 126.9(4)
C44 N12 C40 118.1(5)
C44 N12 Nd1 128.3(4)
C40 N12 Nd1 112.4(4)
N7 C23 C24 124.1(7)
N7 C23 H23 118.0
C24 C23 H23 118.0
C23 C24 C25 117.2(7)
C23 C24 H24 121.4
C25 C24 H24 121.4
C26 C25 C24 119.5(6)
C26 C25 H25 120.2
C24 C25 H25 120.2
C25 C26 C27 119.5(7)
C25 C26 H26 120.3
C27 C26 H26 120.3
N7 C27 C26 121.4(6)
N7 C27 C28 116.9(5)
C26 C27 C28 121.6(6)
N9 C28 C27 114.9(6)
N9 C28 C29 124.1(6)
C27 C28 C29 120.9(6)
N8 C29 C30 122.0(7)
N8 C29 C28 117.6(6)
C30 C29 C28 120.4(8)
C31 C30 C29 119.2(9)
C31 C30 H30 120.4
C29 C30 H30 120.4
C30 C31 C32 119.7(9)
C30 C31 H31 120.2
C32 C31 H31 120.2
C31 C32 C33 118.6(9)
C31 C32 H32 120.7
C33 C32 H32 120.7
N8 C33 C32 123.3(10)
N8 C33 H33 118.3
C32 C33 H33 118.3
O2 C34 N10 112.0(5)
O2 C34 C35 109.0(5)
N10 C34 C35 110.3(5)
O2 C34 C40 108.6(5)
N10 C34 C40 110.3(5)
C35 C34 C40 106.5(5)
N11 C35 C36 122.0(6)
N11 C35 C34 113.7(5)
C36 C35 C34 124.4(6)
C35 C36 C37 119.2(6)
C35 C36 H36 120.4
C37 C36 H36 120.4
C38 C37 C36 119.1(7)
C38 C37 H37 120.5
C36 C37 H37 120.5
C37 C38 C39 118.4(7)
C37 C38 H38 120.8
C39 C38 H38 120.8
N11 C39 C38 122.5(6)
N11 C39 H39 118.8
C38 C39 H39 118.8
N12 C40 C41 122.0(6)
N12 C40 C34 113.1(5)
C41 C40 C34 124.8(6)
C42 C41 C40 118.1(7)
C42 C41 H41 120.9
C40 C41 H41 120.9
C43 C42 C41 119.8(7)
C43 C42 H42 120.1
C41 C42 H42 120.1
C42 C43 C44 118.8(7)
C42 C43 H43 120.6
C44 C43 H43 120.6
N12 C44 C43 123.0(7)
N12 C44 H44 118.5
C43 C44 H44 118.5
O5 N13 O3 122.1(6)
O5 N13 O4 121.3(6)
O3 N13 O4 116.6(6)
O5 N13 Nd2 171.4(6)
O3 N13 Nd2 58.8(3)
O4 N13 Nd2 58.4(3)
N13 O3 Nd2 96.3(4)
N13 O4 Nd2 96.4(4)
O7 N14 O8 120.9(7)
O7 N14 O6 121.2(6)
O8 N14 O6 117.9(5)
O7 N14 Nd2 172.7(4)
O8 N14 Nd2 59.0(3)
O6 N14 Nd2 59.4(3)
N14 O6 Nd2 95.6(3)
N14 O8 Nd2 96.1(4)
O10 N15 O9 122.4(6)
O10 N15 O11 120.2(6)
O9 N15 O11 117.3(5)
O10 N15 Nd1 171.2(4)
O9 N15 Nd1 60.1(3)
O11 N15 Nd1 57.9(3)
N15 O9 Nd1 95.4(3)
N15 O11 Nd1 97.3(3)
O14 N16 O12 121.2(6)
O14 N16 O13 121.7(6)
O12 N16 O13 117.1(5)
N16 O12 Nd1 100.5(4)
N16 O13 Nd1 94.0(3)
N51 C51 C52 178(3)
N52 C54 C53 169.7(11)
N53 C55 C56 168.6(5)

loop_
_geom_bond_atom_site_label_1
_geom_bond_atom_site_label_2
_geom_bond_distance
Nd1 O2 2.359(4)
Nd1 O1 2.386(4)
Nd1 O12 2.554(5)
Nd1 O11 2.565(4)
Nd1 O9 2.616(4)
Nd1 N11 2.662(5)
Nd1 N12 2.671(5)
Nd1 N5 2.678(5)
Nd1 O13 2.685(4)
Nd1 N6 2.692(5)
Nd1 N15 3.003(5)
Nd1 Nd2 3.9851(4)
Nd2 O2 2.370(4)
Nd2 O1 2.407(4)
Nd2 O4 2.557(5)
Nd2 O3 2.567(5)
Nd2 O8 2.568(4)
Nd2 O6 2.574(5)
Nd2 N3 2.660(5)
Nd2 N1 2.666(5)
Nd2 N9 2.694(5)
Nd2 N7 2.766(5)
Nd2 N14 2.978(6)
Nd2 N13 2.982(6)
O1 C12 1.395(6)
N1 C5 1.333(9)
N1 C1 1.354(9)
N2 C11 1.343(12)
N2 C7 1.344(11)
N3 C6 1.288(8)
N3 N4 1.375(7)
N4 C12 1.452(7)
N4 H4N 0.8800
N5 C13 1.339(7)
N5 C17 1.350(8)
N6 C22 1.342(7)
N6 C18 1.344(7)
C1 C2 1.375(10)
C1 H1 0.9500
C2 C3 1.378(11)
C2 H2 0.9500
C3 C4 1.407(11)
C3 H3 0.9500
C4 C5 1.392(9)
C4 H4 0.9500
C5 C6 1.494(9)
C6 C7 1.499(9)
C7 C8 1.358(11)
C8 C9 1.390(14)
C8 H8 0.9500
C9 C10 1.413(17)
C9 H9 0.9500
C10 C11 1.277(16)
C10 H10 0.9500
C11 H11 0.9500
C12 C13 1.515(8)
C12 C18 1.544(8)
C13 C14 1.400(8)
C14 C15 1.372(9)
C14 H14 0.9500
C15 C16 1.379(10)
C15 H15 0.9500
C16 C17 1.382(9)
C16 H16 0.9500
C17 H17 0.9500
C18 C19 1.400(8)
C19 C20 1.386(9)
C19 H19 0.9500
C20 C21 1.395(10)
C20 H20 0.9500
C21 C22 1.374(9)
C21 H21 0.9500
C22 H22 0.9500
O2 C34 1.365(7)
N7 C23 1.339(9)
N7 C27 1.350(8)
N8 C29 1.335(10)
N8 C33 1.345(10)
N9 C28 1.313(8)
N9 N10 1.356(7)
N10 C34 1.455(8)
N10 H10N 0.8800
N11 C35 1.326(8)
N11 C39 1.347(8)
N12 C44 1.339(8)
N12 C40 1.346(8)
C23 C24 1.391(9)
C23 H23 0.9500
C24 C25 1.396(11)
C24 H24 0.9500
C25 C26 1.382(10)
C25 H25 0.9500
C26 C27 1.400(8)
C26 H26 0.9500
C27 C28 1.470(9)
C28 C29 1.488(9)
C29 C30 1.406(10)
C30 C31 1.354(11)
C30 H30 0.9500
C31 C32 1.358(14)
C31 H31 0.9500
C32 C33 1.384(14)
C32 H32 0.9500
C33 H33 0.9500
C34 C35 1.522(8)
C34 C40 1.548(9)
C35 C36 1.381(9)
C36 C37 1.384(11)
C36 H36 0.9500
C37 C38 1.377(11)
C37 H37 0.9500
C38 C39 1.379(10)
C38 H38 0.9500
C39 H39 0.9500
C40 C41 1.408(8)
C41 C42 1.385(11)
C41 H41 0.9500
C42 C43 1.366(12)
C42 H42 0.9500
C43 C44 1.386(10)
C43 H43 0.9500
C44 H44 0.9500
N13 O5 1.234(8)
N13 O3 1.264(8)
N13 O4 1.276(7)
N14 O7 1.236(7)
N14 O8 1.258(7)
N14 O6 1.266(7)
N15 O10 1.232(7)
N15 O9 1.249(7)
N15 O11 1.267(7)
N16 O14 1.216(7)
N16 O12 1.252(7)
N16 O13 1.252(7)
N51 C51 1.08(3)
C51 C52 1.43(3)
N52 C54 1.16(3)
C53 C54 1.2923
N53 C55 1.287(11)
C55 C56 1.4112
